data_1573537
_journal_coeditor_code OX2011
_journal_paper_doi 10.1107/S2056989024012234
_chemical_formula_iupac 'C38 H48 O11'
_chemical_formula_moiety 'C38 H48 O11'
_chemical_formula_sum 'C38 H48 O11'
_chemical_formula_weight 680.76
_chemical_melting_point_gt 476.5
_chemical_melting_point_lt 478
_chemical_name_systematic
'(+-)-(1<i>SR</i>,5<i>SR</i>,6<i>SR</i>,7<i>SR</i>,10<i>SR</i>,11<i>SR</i>,13<i>SR</i>,14<i>SR</i>,15<i>SR</i>,16<i>RS</i>)-13-Acetoxy-16-benzyloxy-15-hydroxy-7-methoxymethoxy-3-oxo-11,15,18,18-tetramethyl-2,4-dioxatetracyclo[12.3.1.0^1,5^.0^6,11^]octadecan-10-yl benzoate'
_space_group_crystal_system triclinic
_space_group_IT_number 2
_space_group_name_Hall '-P 1'
_space_group_name_H-M_alt 'P -1'
_atom_sites_solution_hydrogens geom
_atom_sites_solution_primary direct
_atom_sites_solution_secondary difmap
_cell_angle_alpha 96.304(2)
_cell_angle_beta 94.004(2)
_cell_angle_gamma 93.651(2)
_cell_formula_units_Z 2
_cell_length_a 9.6913(7)
_cell_length_b 11.8313(8)
_cell_length_c 14.9295(9)
_cell_measurement_reflns_used 4246
_cell_measurement_temperature 90
_cell_measurement_theta_max 24.6799
_cell_measurement_theta_min 2.3364
_cell_volume 1692.9(2)
_computing_cell_refinement
;
<i>SAINT</i> (Bruker, 2021)
;
_computing_data_collection
;
<i>APEX4</i> (Bruker, 2021)
;
_computing_data_reduction
;
<i>SAINT</i> (Bruker, 2021)
;
_computing_molecular_graphics
;
<i>Mercury</i> (Macrae <i>et al.</i>, 2020)
;
_computing_publication_material
;
<i>publCif</i> (Westrip, 2010) and <i>PLATON</i> (Spek, 2020)
;
_computing_structure_refinement
;
<i>SHELXL2019</i> (Sheldrick, 2015<i>b</i>)
;
_computing_structure_solution
;
<i>SHELXT2019</i> (Sheldrick, 2015<i>a</i>)
;
_diffrn_ambient_temperature 90
_diffrn_detector_area_resol_mean 10.4167
_diffrn_measured_fraction_theta_full 0.968
_diffrn_measured_fraction_theta_max 0.968
_diffrn_measurement_device 'Bruker APEX-II CCD'
_diffrn_measurement_device_type 'Bruker D8 Venture'
_diffrn_measurement_method '\f and \w scans'
_diffrn_radiation_monochromator 'multilayered confocal mirror'
_diffrn_radiation_type MoK\a
_diffrn_radiation_wavelength 0.71073
_diffrn_reflns_av_R_equivalents 0.0896
_diffrn_reflns_av_unetI/netI 0.0921
_diffrn_reflns_limit_h_max 11
_diffrn_reflns_limit_h_min -10
_diffrn_reflns_limit_k_max 12
_diffrn_reflns_limit_k_min -14
_diffrn_reflns_limit_l_max 17
_diffrn_reflns_limit_l_min -17
_diffrn_reflns_number 15750
_diffrn_reflns_theta_full 25.00
_diffrn_reflns_theta_max 25.03
_diffrn_reflns_theta_min 2.09
_diffrn_source 'fine-focus sealed tube'
_diffrn_standards_number 0
_exptl_absorpt_coefficient_mu 0.097
_exptl_absorpt_correction_T_max 0.99
_exptl_absorpt_correction_T_min 0.98
_exptl_absorpt_correction_type multi-scan
_exptl_absorpt_process_details
;
(SADABS; Krause <i>et al.</i>, 2015)
;
_exptl_crystal_colour colourless
_exptl_crystal_density_diffrn 1.335
_exptl_crystal_density_method 'not measured'
_exptl_crystal_description prism
_exptl_crystal_F_000 728
_exptl_crystal_size_max 0.190
_exptl_crystal_size_mid 0.170
_exptl_crystal_size_min 0.090
_refine_diff_density_max 0.260
_refine_diff_density_min -0.224
_refine_ls_extinction_method none
_refine_ls_goodness_of_fit_ref 1.032
_refine_ls_hydrogen_treatment constr
_refine_ls_matrix_type full
_refine_ls_number_parameters 551
_refine_ls_number_reflns 5809
_refine_ls_number_restraints 81
_refine_ls_restrained_S_all 1.066
_refine_ls_R_factor_all 0.0918
_refine_ls_R_factor_gt 0.0450
_refine_ls_shift/su_max 0.002
_refine_ls_shift/su_mean 0.000
_refine_ls_structure_factor_coef Fsqd
_refine_ls_weighting_details 'w=1/[\s^2^(Fo^2^)+0.6809P] where P=(Fo^2^+2Fc^2^)/3'
_refine_ls_weighting_scheme calc
_refine_ls_wR_factor_gt 0.0843
_refine_ls_wR_factor_ref 0.0962
_reflns_number_gt 3577
_reflns_number_total 5809
_reflns_threshold_expression 'I > 2\s(I)'
_cod_data_source_file ox2011.cif
_cod_data_source_block B
_cod_database_code 1573537

loop_
_space_group_symop_operation_xyz
'x, y, z'
'-x, -y, -z'

loop_
_atom_site_type_symbol
_atom_site_label
_atom_site_fract_x
_atom_site_fract_y
_atom_site_fract_z
_atom_site_U_iso_or_equiv
_atom_site_adp_type
_atom_site_calc_flag
_atom_site_occupancy
_atom_site_disorder_assembly
_atom_site_disorder_group
C C1 0.8584(2) 1.01872(17) 0.18691(13) 0.0200(5) Uani d 1.000000 . .
C C2 0.7051(2) 0.97852(17) 0.15839(13) 0.0191(5) Uani d 1.000000 . .
H H2 0.649435 1.011920 0.207354 0.023000 Uiso calc 1.000000 . .
C C3 0.6600(2) 0.85028(17) 0.14210(13) 0.0178(5) Uani d 1.000000 . .
H H3 0.745136 0.808839 0.153552 0.021000 Uiso calc 1.000000 . .
C C4 0.6051(2) 0.81211(18) 0.04417(14) 0.0250(6) Uani d 1.000000 . .
H H4 0.529296 0.859996 0.025251 0.030000 Uiso calc 1.000000 . .
C C5 0.5540(3) 0.68564(18) 0.03201(15) 0.0323(6) Uani d 1.000000 . .
H H5A 0.506930 0.666041 -0.029242 0.039000 Uiso calc 1.000000 . .
H H5B 0.634889 0.638951 0.036737 0.039000 Uiso calc 1.000000 . .
C C6 0.4549(2) 0.65616(19) 0.10148(15) 0.0303(6) Uani d 1.000000 . .
H H6A 0.368939 0.696009 0.093016 0.036000 Uiso calc 1.000000 . .
H H6B 0.429691 0.573058 0.093685 0.036000 Uiso calc 1.000000 . .
C C7 0.5233(2) 0.69191(18) 0.19519(14) 0.0230(5) Uani d 1.000000 . .
H H7 0.610172 0.651344 0.202360 0.028000 Uiso calc 1.000000 . .
C C8 0.5608(2) 0.82212(17) 0.21438(14) 0.0189(5) Uani d 1.000000 . .
C C9 0.6334(2) 0.83985(17) 0.31171(13) 0.0209(5) Uani d 1.000000 . .
H H9A 0.562886 0.812449 0.350731 0.025000 Uiso calc 1.000000 . .
H H9B 0.705526 0.784250 0.311368 0.025000 Uiso calc 1.000000 . .
C C10 0.7037(2) 0.95049(18) 0.36518(14) 0.0273(6) Uani d 1.000000 . .
H H10 0.711752 0.931768 0.428963 0.033000 Uiso calc 1.000000 . .
C C11 0.8497(2) 1.00841(18) 0.35329(14) 0.0275(6) Uani d 1.000000 . .
H H11 0.872348 1.058574 0.411532 0.033000 Uiso calc 1.000000 . .
C C12 0.9612(2) 0.91953(19) 0.35470(14) 0.0272(6) Uani d 1.000000 . .
C C13 0.9669(2) 0.85450(18) 0.26075(14) 0.0213(5) Uani d 1.000000 . .
H H13 0.885099 0.797483 0.249506 0.026000 Uiso calc 1.000000 . .
C C14 0.9653(2) 0.92946(18) 0.18310(14) 0.0229(5) Uani d 1.000000 . .
H H14A 1.058505 0.968900 0.183074 0.028000 Uiso calc 1.000000 . .
H H14B 0.947357 0.879446 0.125242 0.028000 Uiso calc 1.000000 . .
C C15 0.8702(3) 1.09239(18) 0.27930(15) 0.0294(6) Uani d 1.000000 . .
C C16 0.7663(3) 1.18656(18) 0.28164(16) 0.0413(7) Uani d 1.000000 . .
H H16A 0.785421 1.236535 0.235135 0.062000 Uiso calc 1.000000 . .
H H16B 0.776070 1.231434 0.341229 0.062000 Uiso calc 1.000000 . .
H H16C 0.671494 1.151321 0.270042 0.062000 Uiso calc 1.000000 . .
C C17 1.0129(3) 1.1615(2) 0.29506(17) 0.0467(8) Uani d 1.000000 . .
H H17A 1.086776 1.110351 0.282773 0.070000 Uiso calc 1.000000 . .
H H17B 1.026175 1.196576 0.357913 0.070000 Uiso calc 1.000000 . .
H H17C 1.016083 1.221111 0.254443 0.070000 Uiso calc 1.000000 . .
C C18 0.9425(3) 0.83633(19) 0.42508(14) 0.0309(6) Uani d 1.000000 . .
H H18A 1.026068 0.794578 0.431805 0.046000 Uiso calc 1.000000 . .
H H18B 0.862485 0.782296 0.405338 0.046000 Uiso calc 1.000000 . .
H H18C 0.926940 0.878766 0.483216 0.046000 Uiso calc 1.000000 . .
C C19 0.4281(2) 0.88623(18) 0.20956(15) 0.0265(6) Uani d 1.000000 . .
H H19A 0.382138 0.871255 0.148436 0.040000 Uiso calc 1.000000 . .
H H19B 0.451959 0.968247 0.224121 0.040000 Uiso calc 1.000000 . .
H H19C 0.365526 0.860099 0.253065 0.040000 Uiso calc 1.000000 . .
O O20 0.67221(15) 1.03694(11) 0.07988(9) 0.0237(4) Uani d 1.000000 . .
C C21 0.7839(2) 1.09881(18) 0.05953(15) 0.0224(5) Uani d 1.000000 . .
O O22 0.89293(15) 1.09196(12) 0.11742(9) 0.0251(4) Uani d 1.000000 . .
O O23 0.78395(16) 1.15486(12) -0.00246(10) 0.0309(4) Uani d 1.000000 . .
O O24 0.43036(15) 0.65942(12) 0.26233(10) 0.0267(4) Uani d 1.000000 . .
C C25 0.4325(5) 0.5480(5) 0.2765(4) 0.0212(12) Uani d 0.499(3) A 1
O O26 0.5034(3) 0.4781(3) 0.2418(2) 0.0298(10) Uani d 0.499(3) A 1
C C27 0.3419(5) 0.5281(4) 0.3499(4) 0.0186(12) Uani d 0.499(3) A 1
C C28 0.3138(5) 0.4168(4) 0.3681(3) 0.0237(11) Uani d 0.499(3) A 1
H H28 0.348877 0.355343 0.332241 0.028000 Uiso calc 0.499(3) A 1
C C29 0.2347(5) 0.3960(4) 0.4385(3) 0.0261(12) Uani d 0.499(3) A 1
H H29 0.214081 0.319269 0.449194 0.031000 Uiso calc 0.499(3) A 1
C C30 0.1847(9) 0.4815(6) 0.4935(5) 0.0282(18) Uani d 0.499(3) A 1
H H30 0.133510 0.464943 0.543012 0.034000 Uiso calc 0.499(3) A 1
C C31 0.2114(14) 0.5973(14) 0.4746(12) 0.027(3) Uani d 0.499(3) A 1
H H31 0.175916 0.659433 0.509461 0.032000 Uiso calc 0.499(3) A 1
C C32 0.2918(14) 0.6139(14) 0.4025(11) 0.025(3) Uani d 0.499(3) A 1
H H32 0.312447 0.689838 0.389795 0.030000 Uiso calc 0.499(3) A 1
C C25D 0.4773(6) 0.5905(4) 0.3285(4) 0.0242(12) Uani d 0.501(3) A 2
O O26D 0.5882(4) 0.5498(3) 0.3245(2) 0.0505(12) Uani d 0.501(3) A 2
C C27D 0.3793(6) 0.5664(5) 0.3954(4) 0.0178(12) Uani d 0.501(3) A 2
C C28D 0.4112(5) 0.4859(4) 0.4534(3) 0.0273(12) Uani d 0.501(3) A 2
H H28D 0.494422 0.448218 0.448256 0.033000 Uiso calc 0.501(3) A 2
C C29D 0.3237(5) 0.4600(4) 0.5181(3) 0.0302(12) Uani d 0.501(3) A 2
H H29D 0.345307 0.404208 0.557048 0.036000 Uiso calc 0.501(3) A 2
C C30D 0.2042(9) 0.5164(6) 0.5256(5) 0.033(2) Uani d 0.501(3) A 2
H H30D 0.143303 0.498983 0.570166 0.040000 Uiso calc 0.501(3) A 2
C C31D 0.1725(16) 0.5949(15) 0.4714(13) 0.032(3) Uani d 0.501(3) A 2
H H31D 0.087990 0.630649 0.477118 0.039000 Uiso calc 0.501(3) A 2
C C32D 0.2592(14) 0.6257(13) 0.4072(11) 0.017(2) Uani d 0.501(3) A 2
H H32D 0.238292 0.685344 0.371817 0.020000 Uiso calc 0.501(3) A 2
O O33 0.59875(19) 1.03335(13) 0.36604(10) 0.0378(5) Uani d 1.000000 . .
C C34 0.5799(3) 1.0968(2) 0.44472(18) 0.0382(7) Uani d 1.000000 . .
O O35 0.64598(19) 1.08938(14) 0.51481(11) 0.0415(5) Uani d 1.000000 . .
C C36 0.4661(3) 1.1731(2) 0.42989(19) 0.0600(9) Uani d 1.000000 . .
H H36A 0.453922 1.220302 0.486550 0.090000 Uiso calc 1.000000 . .
H H36B 0.379770 1.126822 0.409696 0.090000 Uiso calc 1.000000 . .
H H36C 0.489674 1.222243 0.383663 0.090000 Uiso calc 1.000000 . .
O O37 1.08981(15) 0.79399(12) 0.26522(10) 0.0274(4) Uani d 1.000000 . .
C C38 1.1025(2) 0.71208(19) 0.18821(15) 0.0287(6) Uani d 1.000000 . .
H H38A 1.191912 0.676937 0.196142 0.034000 Uiso calc 1.000000 . .
H H38B 1.104522 0.752330 0.133529 0.034000 Uiso calc 1.000000 . .
C C39 0.9871(2) 0.61915(18) 0.17341(14) 0.0218(5) Uani d 1.000000 . .
C C40 0.9304(3) 0.5816(2) 0.08837(16) 0.0408(7) Uani d 1.000000 . .
H H40 0.960170 0.617578 0.038506 0.049000 Uiso calc 1.000000 . .
C C41 0.8296(3) 0.4915(2) 0.0738(2) 0.0573(9) Uani d 1.000000 . .
H H41 0.792518 0.465052 0.014086 0.069000 Uiso calc 1.000000 . .
C C42 0.7837(3) 0.4409(2) 0.1447(2) 0.0426(7) Uani d 1.000000 . .
H H42 0.714454 0.379419 0.134634 0.051000 Uiso calc 1.000000 . .
C C43 0.8375(3) 0.4789(2) 0.23040(18) 0.0405(7) Uani d 1.000000 . .
H H43 0.804578 0.444878 0.280332 0.049000 Uiso calc 1.000000 . .
C C44 0.9395(3) 0.5665(2) 0.24428(16) 0.0359(7) Uani d 1.000000 . .
H H44 0.978049 0.591329 0.304003 0.043000 Uiso calc 1.000000 . .
O O45 1.09175(17) 0.98315(13) 0.38187(11) 0.0367(5) Uani d 1.000000 . .
H H45 1.155296 0.938151 0.383312 0.055000 Uiso calc 1.000000 . .
O O46 0.72244(18) 0.82882(12) -0.00707(10) 0.0356(4) Uani d 1.000000 . .
C C47 0.7298(9) 0.8448(7) -0.0938(6) 0.033(2) Uani d 0.495(4) B 3
H H47A 0.822280 0.881211 -0.101774 0.040000 Uiso calc 0.495(4) B 3
H H47B 0.659356 0.897289 -0.110632 0.040000 Uiso calc 0.495(4) B 3
O O48 0.7079(4) 0.7415(4) -0.1521(2) 0.0328(11) Uani d 0.495(4) B 3
C C49 0.8157(5) 0.6683(4) -0.1399(3) 0.0328(15) Uani d 0.495(4) B 3
H H49A 0.904539 0.713654 -0.127697 0.049000 Uiso calc 0.495(4) B 3
H H49B 0.818482 0.615162 -0.194833 0.049000 Uiso calc 0.495(4) B 3
H H49C 0.798756 0.625307 -0.088785 0.049000 Uiso calc 0.495(4) B 3
C C47D 0.6639(8) 0.8663(7) -0.0941(6) 0.0284(19) Uani d 0.505(4) B 4
H H47D 0.613226 0.934996 -0.078710 0.034000 Uiso calc 0.505(4) B 4
H H47E 0.742871 0.889946 -0.128149 0.034000 Uiso calc 0.505(4) B 4
O O48D 0.5756(4) 0.7894(3) -0.1522(2) 0.0379(13) Uani d 0.505(4) B 4
C C49D 0.6421(8) 0.6943(6) -0.1870(4) 0.0491(17) Uani d 0.505(4) B 4
H H49D 0.717544 0.719139 -0.222313 0.074000 Uiso calc 0.505(4) B 4
H H49E 0.575198 0.641821 -0.225880 0.074000 Uiso calc 0.505(4) B 4
H H49F 0.679983 0.655508 -0.137022 0.074000 Uiso calc 0.505(4) B 4

loop_
_atom_site_aniso_label
_atom_site_aniso_U_11
_atom_site_aniso_U_22
_atom_site_aniso_U_33
_atom_site_aniso_U_12
_atom_site_aniso_U_13
_atom_site_aniso_U_23
C1 0.0262(14) 0.0176(12) 0.0165(12) -0.0034(10) -0.0001(10) 0.0069(10)
C2 0.0234(13) 0.0188(12) 0.0156(11) 0.0026(10) 0.0007(9) 0.0044(10)
C3 0.0183(13) 0.0162(12) 0.0185(11) 0.0017(10) -0.0027(9) 0.0021(10)
C4 0.0336(15) 0.0179(12) 0.0218(12) -0.0007(11) -0.0078(11) 0.0026(10)
C5 0.0474(17) 0.0196(13) 0.0256(13) -0.0064(12) -0.0148(12) -0.0006(11)
C6 0.0248(15) 0.0188(13) 0.0454(15) -0.0035(11) -0.0129(12) 0.0079(12)
C7 0.0178(13) 0.0225(13) 0.0301(13) 0.0024(10) 0.0037(10) 0.0081(11)
C8 0.0176(13) 0.0162(11) 0.0235(12) 0.0011(10) 0.0011(10) 0.0048(10)
C9 0.0263(14) 0.0174(12) 0.0198(12) 0.0036(11) 0.0039(10) 0.0029(10)
C10 0.0450(17) 0.0200(13) 0.0182(12) 0.0110(12) 0.0026(11) 0.0028(10)
C11 0.0477(17) 0.0164(12) 0.0153(12) -0.0028(12) -0.0068(11) -0.0033(10)
C12 0.0315(15) 0.0239(13) 0.0238(13) -0.0074(11) -0.0120(11) 0.0067(11)
C13 0.0175(13) 0.0219(12) 0.0239(13) -0.0013(10) -0.0059(10) 0.0058(10)
C14 0.0201(13) 0.0231(12) 0.0248(12) -0.0030(11) -0.0045(10) 0.0056(10)
C15 0.0462(17) 0.0187(12) 0.0212(13) -0.0034(12) -0.0080(11) 0.0022(10)
C16 0.083(2) 0.0175(13) 0.0236(14) 0.0086(14) -0.0003(13) 0.0018(11)
C17 0.072(2) 0.0282(14) 0.0345(15) -0.0247(14) -0.0250(14) 0.0126(12)
C18 0.0404(16) 0.0258(13) 0.0242(13) -0.0045(12) -0.0117(11) 0.0055(11)
C19 0.0236(14) 0.0236(13) 0.0344(14) 0.0054(11) 0.0064(11) 0.0072(11)
O20 0.0240(9) 0.0200(8) 0.0272(9) -0.0006(7) -0.0049(7) 0.0089(7)
C21 0.0259(15) 0.0180(12) 0.0217(13) -0.0005(11) -0.0030(10) -0.0001(11)
O22 0.0260(9) 0.0241(8) 0.0249(8) -0.0042(7) -0.0055(7) 0.0102(7)
O23 0.0426(11) 0.0266(9) 0.0239(9) -0.0017(8) -0.0051(7) 0.0124(8)
O24 0.0209(9) 0.0193(9) 0.0426(10) 0.0029(7) 0.0046(7) 0.0133(8)
C25 0.017(3) 0.019(3) 0.027(3) -0.001(3) -0.004(3) 0.005(2)
O26 0.033(2) 0.0181(18) 0.041(2) 0.0090(17) 0.0152(17) 0.0058(16)
C27 0.020(3) 0.018(3) 0.017(3) 0.002(2) -0.003(2) 0.001(2)
C28 0.030(3) 0.018(2) 0.024(2) 0.004(2) 0.000(2) 0.0037(19)
C29 0.026(3) 0.024(2) 0.028(3) -0.002(2) -0.001(2) 0.009(2)
C30 0.023(4) 0.030(4) 0.032(4) -0.003(3) 0.003(3) 0.007(3)
C31 0.033(7) 0.028(4) 0.019(4) 0.005(4) 0.001(4) 0.003(3)
C32 0.029(7) 0.023(4) 0.023(4) 0.004(4) 0.002(4) 0.005(3)
C25D 0.022(3) 0.026(3) 0.025(3) 0.005(3) -0.005(3) 0.009(3)
O26D 0.040(3) 0.072(3) 0.054(3) 0.032(2) 0.0210(19) 0.045(2)
C27D 0.019(3) 0.014(3) 0.022(3) 0.002(2) 0.002(2) 0.003(2)
C28D 0.023(3) 0.029(3) 0.033(3) 0.008(2) 0.002(2) 0.012(2)
C29D 0.030(3) 0.031(3) 0.032(3) 0.001(2) 0.002(2) 0.015(2)
C30D 0.026(4) 0.036(4) 0.039(5) -0.003(3) 0.004(3) 0.009(3)
C31D 0.027(6) 0.038(4) 0.033(4) 0.003(4) 0.006(5) 0.006(3)
C32D 0.020(5) 0.013(4) 0.017(4) 0.007(3) 0.000(3) -0.001(3)
O33 0.0673(13) 0.0256(9) 0.0248(9) 0.0221(9) 0.0135(8) 0.0045(8)
C34 0.068(2) 0.0183(14) 0.0307(16) 0.0019(14) 0.0247(15) 0.0024(13)
O35 0.0589(13) 0.0348(10) 0.0277(10) -0.0041(9) 0.0099(9) -0.0103(9)
C36 0.109(3) 0.0329(16) 0.0490(18) 0.0363(18) 0.0385(18) 0.0138(14)
O37 0.0211(9) 0.0257(9) 0.0347(10) -0.0004(7) -0.0090(7) 0.0082(8)
C38 0.0229(14) 0.0333(14) 0.0322(14) 0.0073(12) 0.0032(11) 0.0097(12)
C39 0.0195(13) 0.0238(13) 0.0227(13) 0.0092(11) 0.0011(10) 0.0013(11)
C40 0.072(2) 0.0268(14) 0.0223(14) 0.0059(15) -0.0022(13) 0.0004(12)
C41 0.094(3) 0.0254(15) 0.0450(18) 0.0006(17) -0.0371(17) -0.0025(14)
C42 0.0332(17) 0.0187(14) 0.071(2) 0.0036(12) -0.0138(15) -0.0082(15)
C43 0.0487(18) 0.0266(14) 0.0435(17) -0.0095(14) 0.0171(14) -0.0101(13)
C44 0.0462(18) 0.0348(15) 0.0224(13) -0.0143(13) 0.0005(12) -0.0043(12)
O45 0.0414(11) 0.0298(9) 0.0343(10) -0.0153(8) -0.0208(9) 0.0079(8)
O46 0.0634(13) 0.0254(9) 0.0194(9) 0.0025(9) 0.0157(8) 0.0020(7)
C47 0.052(6) 0.028(4) 0.017(3) 0.004(4) -0.004(4) -0.008(3)
O48 0.034(3) 0.042(3) 0.021(2) 0.004(2) -0.0027(17) -0.003(2)
C49 0.039(4) 0.029(3) 0.030(3) 0.010(3) 0.008(2) -0.002(2)
C47D 0.047(5) 0.024(4) 0.013(3) -0.008(4) -0.004(4) 0.008(3)
O48D 0.041(3) 0.048(3) 0.0209(19) -0.0078(19) -0.0031(16) -0.0006(18)
C49D 0.053(5) 0.057(5) 0.036(4) -0.002(4) 0.016(3) -0.007(3)

loop_
_atom_type_symbol
_atom_type_description
_atom_type_scat_dispersion_real
_atom_type_scat_dispersion_imag
_atom_type_scat_source
C C 0.0033 0.0016 'International Tables Vol C Tables 4.2.6.8 and 6.1.1.4'
H H 0.0000 0.0000 'International Tables Vol C Tables 4.2.6.8 and 6.1.1.4'
O O 0.0106 0.0060 'International Tables Vol C Tables 4.2.6.8 and 6.1.1.4'

loop_
_geom_angle_atom_site_label_1
_geom_angle_atom_site_label_2
_geom_angle_atom_site_label_3
_geom_angle_site_symmetry_1
_geom_angle_site_symmetry_3
_geom_angle
_geom_angle_publ_flag
O22 C1 C14 . . 105.13(16) ?
O22 C1 C15 . . 108.54(16) ?
C14 C1 C15 . . 111.58(18) ?
O22 C1 C2 . . 102.40(15) ?
C14 C1 C2 . . 118.03(17) ?
C15 C1 C2 . . 110.25(18) ?
O20 C2 C3 . . 112.46(16) ?
O20 C2 C1 . . 103.90(15) ?
C3 C2 C1 . . 120.11(18) ?
O20 C2 H2 . . 106.500000 ?
C3 C2 H2 . . 106.500000 ?
C1 C2 H2 . . 106.500000 ?
C4 C3 C2 . . 112.45(16) ?
C4 C3 C8 . . 115.39(17) ?
C2 C3 C8 . . 108.34(17) ?
C4 C3 H3 . . 106.700000 ?
C2 C3 H3 . . 106.700000 ?
C8 C3 H3 . . 106.700000 ?
O46 C4 C3 . . 104.44(17) ?
O46 C4 C5 . . 109.71(19) ?
C3 C4 C5 . . 110.80(17) ?
O46 C4 H4 . . 110.600000 ?
C3 C4 H4 . . 110.600000 ?
C5 C4 H4 . . 110.600000 ?
C6 C5 C4 . . 112.6(2) ?
C6 C5 H5A . . 109.100000 ?
C4 C5 H5A . . 109.100000 ?
C6 C5 H5B . . 109.100000 ?
C4 C5 H5B . . 109.100000 ?
H5A C5 H5B . . 107.800000 ?
C7 C6 C5 . . 109.32(18) ?
C7 C6 H6A . . 109.800000 ?
C5 C6 H6A . . 109.800000 ?
C7 C6 H6B . . 109.800000 ?
C5 C6 H6B . . 109.800000 ?
H6A C6 H6B . . 108.300000 ?
O24 C7 C6 . . 109.50(17) ?
O24 C7 C8 . . 108.01(17) ?
C6 C7 C8 . . 113.13(17) ?
O24 C7 H7 . . 108.700000 ?
C6 C7 H7 . . 108.700000 ?
C8 C7 H7 . . 108.700000 ?
C19 C8 C3 . . 112.98(16) ?
C19 C8 C7 . . 109.77(17) ?
C3 C8 C7 . . 105.29(17) ?
C19 C8 C9 . . 110.89(17) ?
C3 C8 C9 . . 112.59(17) ?
C7 C8 C9 . . 104.83(16) ?
C10 C9 C8 . . 128.84(17) ?
C10 C9 H9A . . 105.100000 ?
C8 C9 H9A . . 105.100000 ?
C10 C9 H9B . . 105.100000 ?
C8 C9 H9B . . 105.100000 ?
H9A C9 H9B . . 105.900000 ?
O33 C10 C9 . . 105.72(18) ?
O33 C10 C11 . . 110.82(17) ?
C9 C10 C11 . . 127.33(19) ?
O33 C10 H10 . . 103.400000 ?
C9 C10 H10 . . 103.400000 ?
C11 C10 H10 . . 103.400000 ?
C12 C11 C10 . . 110.26(17) ?
C12 C11 C15 . . 112.88(19) ?
C10 C11 C15 . . 121.09(19) ?
C12 C11 H11 . . 103.400000 ?
C10 C11 H11 . . 103.400000 ?
C15 C11 H11 . . 103.400000 ?
O45 C12 C18 . . 105.47(17) ?
O45 C12 C13 . . 109.83(18) ?
C18 C12 C13 . . 110.43(18) ?
O45 C12 C11 . . 106.34(17) ?
C18 C12 C11 . . 113.83(19) ?
C13 C12 C11 . . 110.69(17) ?
O37 C13 C12 . . 105.79(17) ?
O37 C13 C14 . . 111.37(17) ?
C12 C13 C14 . . 114.68(18) ?
O37 C13 H13 . . 108.300000 ?
C12 C13 H13 . . 108.300000 ?
C14 C13 H13 . . 108.300000 ?
C1 C14 C13 . . 115.06(18) ?
C1 C14 H14A . . 108.500000 ?
C13 C14 H14A . . 108.500000 ?
C1 C14 H14B . . 108.500000 ?
C13 C14 H14B . . 108.500000 ?
H14A C14 H14B . . 107.500000 ?
C1 C15 C16 . . 111.57(18) ?
C1 C15 C17 . . 110.3(2) ?
C16 C15 C17 . . 102.98(19) ?
C1 C15 C11 . . 106.92(16) ?
C16 C15 C11 . . 113.4(2) ?
C17 C15 C11 . . 111.71(18) ?
C15 C16 H16A . . 109.500000 ?
C15 C16 H16B . . 109.500000 ?
H16A C16 H16B . . 109.500000 ?
C15 C16 H16C . . 109.500000 ?
H16A C16 H16C . . 109.500000 ?
H16B C16 H16C . . 109.500000 ?
C15 C17 H17A . . 109.500000 ?
C15 C17 H17B . . 109.500000 ?
H17A C17 H17B . . 109.500000 ?
C15 C17 H17C . . 109.500000 ?
H17A C17 H17C . . 109.500000 ?
H17B C17 H17C . . 109.500000 ?
C12 C18 H18A . . 109.500000 ?
C12 C18 H18B . . 109.500000 ?
H18A C18 H18B . . 109.500000 ?
C12 C18 H18C . . 109.500000 ?
H18A C18 H18C . . 109.500000 ?
H18B C18 H18C . . 109.500000 ?
C8 C19 H19A . . 109.500000 ?
C8 C19 H19B . . 109.500000 ?
H19A C19 H19B . . 109.500000 ?
C8 C19 H19C . . 109.500000 ?
H19A C19 H19C . . 109.500000 ?
H19B C19 H19C . . 109.500000 ?
C21 O20 C2 . . 110.58(16) ?
O23 C21 O22 . . 124.5(2) ?
O23 C21 O20 . . 123.6(2) ?
O22 C21 O20 . . 111.86(18) ?
C21 O22 C1 . . 111.22(16) ?
C25 O24 C7 . . 113.5(3) ?
C25D O24 C7 . . 119.5(2) ?
O26 C25 O24 . . 127.1(4) ?
O26 C25 C27 . . 124.6(4) ?
O24 C25 C27 . . 108.1(4) ?
C32 C27 C28 . . 118.9(8) ?
C32 C27 C25 . . 122.8(8) ?
C28 C27 C25 . . 118.2(5) ?
C29 C28 C27 . . 119.6(4) ?
C29 C28 H28 . . 120.200000 ?
C27 C28 H28 . . 120.200000 ?
C30 C29 C28 . . 122.5(5) ?
C30 C29 H29 . . 118.800000 ?
C28 C29 H29 . . 118.800000 ?
C29 C30 C31 . . 118.5(9) ?
C29 C30 H30 . . 120.800000 ?
C31 C30 H30 . . 120.800000 ?
C32 C31 C30 . . 116.8(14) ?
C32 C31 H31 . . 121.600000 ?
C30 C31 H31 . . 121.600000 ?
C27 C32 C31 . . 123.7(14) ?
C27 C32 H32 . . 118.200000 ?
C31 C32 H32 . . 118.200000 ?
O26D C25D O24 . . 120.4(4) ?
O26D C25D C27D . . 123.7(4) ?
O24 C25D C27D . . 115.7(4) ?
C28D C27D C32D . . 118.8(8) ?
C28D C27D C25D . . 118.1(5) ?
C32D C27D C25D . . 123.1(8) ?
C29D C28D C27D . . 120.9(5) ?
C29D C28D H28D . . 119.600000 ?
C27D C28D H28D . . 119.600000 ?
C28D C29D C30D . . 118.9(5) ?
C28D C29D H29D . . 120.500000 ?
C30D C29D H29D . . 120.500000 ?
C31D C30D C29D . . 121.2(10) ?
C31D C30D H30D . . 119.400000 ?
C29D C30D H30D . . 119.400000 ?
C30D C31D C32D . . 121.8(14) ?
C30D C31D H31D . . 119.100000 ?
C32D C31D H31D . . 119.100000 ?
C31D C32D C27D . . 118.3(13) ?
C31D C32D H32D . . 120.800000 ?
C27D C32D H32D . . 120.800000 ?
C34 O33 C10 . . 118.91(19) ?
O35 C34 O33 . . 123.6(2) ?
O35 C34 C36 . . 126.9(2) ?
O33 C34 C36 . . 109.5(2) ?
C34 C36 H36A . . 109.500000 ?
C34 C36 H36B . . 109.500000 ?
H36A C36 H36B . . 109.500000 ?
C34 C36 H36C . . 109.500000 ?
H36A C36 H36C . . 109.500000 ?
H36B C36 H36C . . 109.500000 ?
C13 O37 C38 . . 114.57(16) ?
O37 C38 C39 . . 113.76(18) ?
O37 C38 H38A . . 108.800000 ?
C39 C38 H38A . . 108.800000 ?
O37 C38 H38B . . 108.800000 ?
C39 C38 H38B . . 108.800000 ?
H38A C38 H38B . . 107.700000 ?
C40 C39 C44 . . 118.1(2) ?
C40 C39 C38 . . 120.5(2) ?
C44 C39 C38 . . 121.3(2) ?
C39 C40 C41 . . 120.7(2) ?
C39 C40 H40 . . 119.600000 ?
C41 C40 H40 . . 119.600000 ?
C42 C41 C40 . . 120.3(2) ?
C42 C41 H41 . . 119.900000 ?
C40 C41 H41 . . 119.900000 ?
C41 C42 C43 . . 119.7(2) ?
C41 C42 H42 . . 120.100000 ?
C43 C42 H42 . . 120.100000 ?
C42 C43 C44 . . 119.8(2) ?
C42 C43 H43 . . 120.100000 ?
C44 C43 H43 . . 120.100000 ?
C43 C44 C39 . . 121.4(2) ?
C43 C44 H44 . . 119.300000 ?
C39 C44 H44 . . 119.300000 ?
C12 O45 H45 . . 109.500000 ?
C47 O46 C4 . . 130.7(4) ?
C4 O46 C47D . . 104.8(3) ?
O46 C47 O48 . . 112.4(6) ?
O46 C47 H47A . . 109.100000 ?
O48 C47 H47A . . 109.100000 ?
O46 C47 H47B . . 109.100000 ?
O48 C47 H47B . . 109.100000 ?
H47A C47 H47B . . 107.900000 ?
C49 O48 C47 . . 112.2(4) ?
O48 C49 H49A . . 109.500000 ?
O48 C49 H49B . . 109.500000 ?
H49A C49 H49B . . 109.500000 ?
O48 C49 H49C . . 109.500000 ?
H49A C49 H49C . . 109.500000 ?
H49B C49 H49C . . 109.500000 ?
O48D C47D O46 . . 118.6(6) ?
O48D C47D H47D . . 107.700000 ?
O46 C47D H47D . . 107.700000 ?
O48D C47D H47E . . 107.700000 ?
O46 C47D H47E . . 107.700000 ?
H47D C47D H47E . . 107.100000 ?
C47D O48D C49D . . 112.5(6) ?
O48D C49D H49D . . 109.500000 ?
O48D C49D H49E . . 109.500000 ?
H49D C49D H49E . . 109.500000 ?
O48D C49D H49F . . 109.500000 ?
H49D C49D H49F . . 109.500000 ?
H49E C49D H49F . . 109.500000 ?

loop_
_geom_bond_atom_site_label_1
_geom_bond_atom_site_label_2
_geom_bond_site_symmetry_2
_geom_bond_distance
_geom_bond_publ_flag
C1 O22 . 1.466(2) ?
C1 C14 . 1.525(3) ?
C1 C15 . 1.542(3) ?
C1 C2 . 1.547(3) ?
C2 O20 . 1.452(2) ?
C2 C3 . 1.540(3) ?
C2 H2 . 1.000000 ?
C3 C4 . 1.530(3) ?
C3 C8 . 1.544(3) ?
C3 H3 . 1.000000 ?
C4 O46 . 1.429(3) ?
C4 C5 . 1.533(3) ?
C4 H4 . 1.000000 ?
C5 C6 . 1.515(3) ?
C5 H5A . 0.990000 ?
C5 H5B . 0.990000 ?
C6 C7 . 1.510(3) ?
C6 H6A . 0.990000 ?
C6 H6B . 0.990000 ?
C7 O24 . 1.460(2) ?
C7 C8 . 1.551(3) ?
C7 H7 . 1.000000 ?
C8 C19 . 1.536(3) ?
C8 C9 . 1.556(3) ?
C9 C10 . 1.548(3) ?
C9 H9A . 0.990000 ?
C9 H9B . 0.990000 ?
C10 O33 . 1.457(3) ?
C10 C11 . 1.563(3) ?
C10 H10 . 1.000000 ?
C11 C12 . 1.556(3) ?
C11 C15 . 1.579(3) ?
C11 H11 . 1.000000 ?
C12 O45 . 1.439(3) ?
C12 C18 . 1.529(3) ?
C12 C13 . 1.530(3) ?
C13 O37 . 1.430(2) ?
C13 C14 . 1.535(3) ?
C13 H13 . 1.000000 ?
C14 H14A . 0.990000 ?
C14 H14B . 0.990000 ?
C15 C16 . 1.548(3) ?
C15 C17 . 1.551(3) ?
C16 H16A . 0.980000 ?
C16 H16B . 0.980000 ?
C16 H16C . 0.980000 ?
C17 H17A . 0.980000 ?
C17 H17B . 0.980000 ?
C17 H17C . 0.980000 ?
C18 H18A . 0.980000 ?
C18 H18B . 0.980000 ?
C18 H18C . 0.980000 ?
C19 H19A . 0.980000 ?
C19 H19B . 0.980000 ?
C19 H19C . 0.980000 ?
O20 C21 . 1.339(3) ?
C21 O23 . 1.196(2) ?
C21 O22 . 1.330(2) ?
O24 C25 . 1.359(5) ?
O24 C25D . 1.418(5) ?
C25 O26 . 1.205(5) ?
C25 C27 . 1.480(7) ?
C27 C32 . 1.351(14) ?
C27 C28 . 1.388(6) ?
C28 C29 . 1.378(6) ?
C28 H28 . 0.950000 ?
C29 C30 . 1.367(9) ?
C29 H29 . 0.950000 ?
C30 C31 . 1.440(18) ?
C30 H30 . 0.950000 ?
C31 C32 . 1.395(17) ?
C31 H31 . 0.950000 ?
C32 H32 . 0.950000 ?
C25D O26D . 1.208(5) ?
C25D C27D . 1.464(7) ?
C27D C28D . 1.391(6) ?
C27D C32D . 1.408(12) ?
C28D C29D . 1.376(6) ?
C28D H28D . 0.950000 ?
C29D C30D . 1.377(10) ?
C29D H29D . 0.950000 ?
C30D C31D . 1.33(2) ?
C30D H30D . 0.950000 ?
C31D C32D . 1.381(17) ?
C31D H31D . 0.950000 ?
C32D H32D . 0.950000 ?
O33 C34 . 1.353(3) ?
C34 O35 . 1.203(3) ?
C34 C36 . 1.489(4) ?
C36 H36A . 0.980000 ?
C36 H36B . 0.980000 ?
C36 H36C . 0.980000 ?
O37 C38 . 1.437(3) ?
C38 C39 . 1.505(3) ?
C38 H38A . 0.990000 ?
C38 H38B . 0.990000 ?
C39 C40 . 1.364(3) ?
C39 C44 . 1.377(3) ?
C40 C41 . 1.387(4) ?
C40 H40 . 0.950000 ?
C41 C42 . 1.359(4) ?
C41 H41 . 0.950000 ?
C42 C43 . 1.364(3) ?
C42 H42 . 0.950000 ?
C43 C44 . 1.375(3) ?
C43 H43 . 0.950000 ?
C44 H44 . 0.950000 ?
O45 H45 . 0.840000 ?
O46 C47 . 1.334(9) ?
O46 C47D . 1.505(7) ?
C47 O48 . 1.415(10) ?
C47 H47A . 0.990000 ?
C47 H47B . 0.990000 ?
O48 C49 . 1.413(6) ?
C49 H49A . 0.980000 ?
C49 H49B . 0.980000 ?
C49 H49C . 0.980000 ?
C47D O48D . 1.391(9) ?
C47D H47D . 0.990000 ?
C47D H47E . 0.990000 ?
O48D C49D . 1.401(7) ?
C49D H49D . 0.980000 ?
C49D H49E . 0.980000 ?
C49D H49F . 0.980000 ?

loop_
_geom_hbond_atom_site_label_D
_geom_hbond_atom_site_label_H
_geom_hbond_atom_site_label_A
_geom_hbond_site_symmetry_A
_geom_hbond_distance_DH
_geom_hbond_distance_HA
_geom_hbond_distance_DA
_geom_hbond_angle_DHA
_geom_hbond_publ_flag
C2 H2 O33 . 1.00 2.44 3.344(3) 149.7 y
O45 H45 O35 2_776 0.84 2.43 3.098(2) 136.9 y
C18 H18C O45 2_776 0.98 2.47 3.442(3) 169.2 y
C38 H38A O24 1_655 0.99 2.48 3.409(3) 156.3 y
C32D H32D O37 1_455 0.95 2.57 3.465(16) 156.5 y
C19 H19A O23 2_675 0.98 2.60 3.560(3) 168.3 y
C16 H16C O33 . 0.98 2.23 2.814(3) 117.4 n
C47D H47D O20 . 0.99 2.55 3.103(9) 115.4 n
C5 H5A O48D . 0.99 2.56 3.147(4) 117.5 n
C38 H38B O23 2_775 0.99 2.61 3.542(3) 156.6 n
C28D H28D Cg2 2_666 0.95 2.93 3.546(7) 124 y

loop_
_geom_torsion_atom_site_label_1
_geom_torsion_atom_site_label_2
_geom_torsion_atom_site_label_3
_geom_torsion_atom_site_label_4
_geom_torsion_site_symmetry_1
_geom_torsion_site_symmetry_2
_geom_torsion_site_symmetry_3
_geom_torsion_site_symmetry_4
_geom_torsion
_geom_torsion_publ_flag
O22 C1 C2 O20 . . . . -2.10(19) ?
C14 C1 C2 O20 . . . . -116.91(18) ?
C15 C1 C2 O20 . . . . 113.25(17) ?
O22 C1 C2 C3 . . . . 124.67(18) ?
C14 C1 C2 C3 . . . . 9.9(3) ?
C15 C1 C2 C3 . . . . -120.0(2) ?
O20 C2 C3 C4 . . . . 6.0(3) ?
C1 C2 C3 C4 . . . . -116.7(2) ?
O20 C2 C3 C8 . . . . -122.75(18) ?
C1 C2 C3 C8 . . . . 114.5(2) ?
C2 C3 C4 O46 . . . . 65.1(2) ?
C8 C3 C4 O46 . . . . -169.98(16) ?
C2 C3 C4 C5 . . . . -176.87(19) ?
C8 C3 C4 C5 . . . . -51.9(3) ?
O46 C4 C5 C6 . . . . 165.47(17) ?
C3 C4 C5 C6 . . . . 50.7(3) ?
C4 C5 C6 C7 . . . . -55.6(2) ?
C5 C6 C7 O24 . . . . -177.67(17) ?
C5 C6 C7 C8 . . . . 61.8(2) ?
C4 C3 C8 C19 . . . . -65.4(2) ?
C2 C3 C8 C19 . . . . 61.7(2) ?
C4 C3 C8 C7 . . . . 54.4(2) ?
C2 C3 C8 C7 . . . . -178.56(16) ?
C4 C3 C8 C9 . . . . 168.03(17) ?
C2 C3 C8 C9 . . . . -64.9(2) ?
O24 C7 C8 C19 . . . . -58.7(2) ?
C6 C7 C8 C19 . . . . 62.6(2) ?
O24 C7 C8 C3 . . . . 179.36(15) ?
C6 C7 C8 C3 . . . . -59.3(2) ?
O24 C7 C8 C9 . . . . 60.4(2) ?
C6 C7 C8 C9 . . . . -178.23(18) ?
C19 C8 C9 C10 . . . . -66.7(3) ?
C3 C8 C9 C10 . . . . 61.0(3) ?
C7 C8 C9 C10 . . . . 174.9(2) ?
C8 C9 C10 O33 . . . . 55.6(3) ?
C8 C9 C10 C11 . . . . -77.2(3) ?
O33 C10 C11 C12 . . . . 178.71(16) ?
C9 C10 C11 C12 . . . . -50.4(3) ?
O33 C10 C11 C15 . . . . -46.3(3) ?
C9 C10 C11 C15 . . . . 84.6(3) ?
C10 C11 C12 O45 . . . . -156.12(16) ?
C15 C11 C12 O45 . . . . 65.0(2) ?
C10 C11 C12 C18 . . . . -40.4(2) ?
C15 C11 C12 C18 . . . . -179.31(17) ?
C10 C11 C12 C13 . . . . 84.6(2) ?
C15 C11 C12 C13 . . . . -54.2(2) ?
O45 C12 C13 O37 . . . . 51.0(2) ?
C18 C12 C13 O37 . . . . -64.9(2) ?
C11 C12 C13 O37 . . . . 168.11(16) ?
O45 C12 C13 C14 . . . . -72.1(2) ?
C18 C12 C13 C14 . . . . 171.95(19) ?
C11 C12 C13 C14 . . . . 45.0(2) ?
O22 C1 C14 C13 . . . . 169.91(16) ?
C15 C1 C14 C13 . . . . 52.4(2) ?
C2 C1 C14 C13 . . . . -76.8(2) ?
O37 C13 C14 C1 . . . . -165.42(16) ?
C12 C13 C14 C1 . . . . -45.3(3) ?
O22 C1 C15 C16 . . . . 62.0(2) ?
C14 C1 C15 C16 . . . . 177.37(18) ?
C2 C1 C15 C16 . . . . -49.4(2) ?
O22 C1 C15 C17 . . . . -51.8(2) ?
C14 C1 C15 C17 . . . . 63.6(2) ?
C2 C1 C15 C17 . . . . -163.23(17) ?
O22 C1 C15 C11 . . . . -173.48(17) ?
C14 C1 C15 C11 . . . . -58.1(2) ?
C2 C1 C15 C11 . . . . 75.1(2) ?
C12 C11 C15 C1 . . . . 60.7(2) ?
C10 C11 C15 C1 . . . . -73.2(2) ?
C12 C11 C15 C16 . . . . -175.92(18) ?
C10 C11 C15 C16 . . . . 50.2(3) ?
C12 C11 C15 C17 . . . . -60.1(2) ?
C10 C11 C15 C17 . . . . 166.0(2) ?
C3 C2 O20 C21 . . . . -129.25(18) ?
C1 C2 O20 C21 . . . . 2.2(2) ?
C2 O20 C21 O23 . . . . 179.9(2) ?
C2 O20 C21 O22 . . . . -1.3(2) ?
O23 C21 O22 C1 . . . . 178.5(2) ?
O20 C21 O22 C1 . . . . -0.2(2) ?
C14 C1 O22 C21 . . . . 125.39(18) ?
C15 C1 O22 C21 . . . . -115.1(2) ?
C2 C1 O22 C21 . . . . 1.5(2) ?
C6 C7 O24 C25 . . . . 80.8(3) ?
C8 C7 O24 C25 . . . . -155.6(3) ?
C6 C7 O24 C25D . . . . 124.7(3) ?
C8 C7 O24 C25D . . . . -111.7(3) ?
C7 O24 C25 O26 . . . . 1.9(7) ?
C7 O24 C25 C27 . . . . 176.2(3) ?
O26 C25 C27 C32 . . . . 162.7(10) ?
O24 C25 C27 C32 . . . . -11.8(11) ?
O26 C25 C27 C28 . . . . -13.7(8) ?
O24 C25 C27 C28 . . . . 171.8(4) ?
C32 C27 C28 C29 . . . . 0.6(11) ?
C25 C27 C28 C29 . . . . 177.2(4) ?
C27 C28 C29 C30 . . . . -1.7(8) ?
C28 C29 C30 C31 . . . . 2.5(12) ?
C29 C30 C31 C32 . . . . -2.3(17) ?
C28 C27 C32 C31 . . . . -0.6(18) ?
C25 C27 C32 C31 . . . . -177.0(11) ?
C30 C31 C32 C27 . . . . 1.(2) ?
C7 O24 C25D O26D . . . . -7.1(7) ?
C7 O24 C25D C27D . . . . 177.4(4) ?
O26D C25D C27D C28D . . . . -4.8(9) ?
O24 C25D C27D C28D . . . . 170.5(4) ?
O26D C25D C27D C32D . . . . 171.3(10) ?
O24 C25D C27D C32D . . . . -13.4(11) ?
C32D C27D C28D C29D . . . . 3.3(11) ?
C25D C27D C28D C29D . . . . 179.6(5) ?
C27D C28D C29D C30D . . . . -0.8(8) ?
C28D C29D C30D C31D . . . . 0.0(13) ?
C29D C30D C31D C32D . . . . -2.(2) ?
C30D C31D C32D C27D . . . . 4.(2) ?
C28D C27D C32D C31D . . . . -4.9(18) ?
C25D C27D C32D C31D . . . . 179.0(11) ?
C9 C10 O33 C34 . . . . 133.93(19) ?
C11 C10 O33 C34 . . . . -84.7(2) ?
C10 O33 C34 O35 . . . . 0.5(3) ?
C10 O33 C34 C36 . . . . -178.7(2) ?
C12 C13 O37 C38 . . . . 169.98(16) ?
C14 C13 O37 C38 . . . . -64.8(2) ?
C13 O37 C38 C39 . . . . -60.8(2) ?
O37 C38 C39 C40 . . . . 139.0(2) ?
O37 C38 C39 C44 . . . . -43.6(3) ?
C44 C39 C40 C41 . . . . -1.2(4) ?
C38 C39 C40 C41 . . . . 176.2(2) ?
C39 C40 C41 C42 . . . . 1.5(4) ?
C40 C41 C42 C43 . . . . -0.2(4) ?
C41 C42 C43 C44 . . . . -1.2(4) ?
C42 C43 C44 C39 . . . . 1.5(4) ?
C40 C39 C44 C43 . . . . -0.2(4) ?
C38 C39 C44 C43 . . . . -177.7(2) ?
C3 C4 O46 C47 . . . . -156.2(5) ?
C5 C4 O46 C47 . . . . 85.0(5) ?
C3 C4 O46 C47D . . . . -144.5(4) ?
C5 C4 O46 C47D . . . . 96.7(4) ?
C4 O46 C47 O48 . . . . -79.7(6) ?
O46 C47 O48 C49 . . . . -66.8(7) ?
C4 O46 C47D O48D . . . . -65.8(7) ?
O46 C47D O48D C49D . . . . -64.7(7) ?
